data_4103590
loop_
_publ_author_name
'Jianxian Gong'
'Guang Lin'
'Wenbo Sun'
'Chuang-Chuang Li'
'Zhen Yang'

_publ_section_title
;
 Total Synthesis of (\+-) Maoecrystal V
;
_journal_name_full 'Journal of the American Chemical Society'
_journal_page_first 16745
_journal_page_last 16746
_journal_paper_doi 10.1021/ja108907x
_journal_volume 132
_journal_year 2010
_chemical_formula_sum 'C21 H24 O6'
_chemical_formula_weight 372.40
_chemical_name_systematic
; 
 ? 
;
_space_group_IT_number 61
_symmetry_cell_setting orthorhombic
_symmetry_space_group_name_Hall '-P 2ac 2ab'
_symmetry_space_group_name_H-M 'P b c a'
_atom_sites_solution_hydrogens geom
_atom_sites_solution_primary direct
_atom_sites_solution_secondary difmap
_audit_creation_method SHELXL-97
_cell_angle_alpha 90.00
_cell_angle_beta 90.00
_cell_angle_gamma 90.00
_cell_formula_units_Z 8
_cell_length_a 10.922(2)
_cell_length_b 15.497(3)
_cell_length_c 21.965(4)
_cell_measurement_reflns_used 8030
_cell_measurement_temperature 293(2)
_cell_measurement_theta_max 27.48
_cell_measurement_theta_min 1.85
_cell_volume 3717.8(12)
_computing_cell_refinement Rapid-AUTO
_computing_data_collection 'Rapid-AUTO (Rigaku,2000)'
_computing_data_reduction 'CrystalStructure (Rigaku/MSC,2000)'
_computing_molecular_graphics 'Siemens SHELXTL V4.2,(Sheldrick,1990)'
_computing_publication_material SHELXL-97,(Sheldrick,1997)
_computing_structure_refinement SHELXL-97,(Sheldrick,1997)
_computing_structure_solution SHELXS-97,(Sheldrick,1997)
_diffrn_ambient_temperature 293(2)
_diffrn_detector_area_resol_mean 10.00
_diffrn_measured_fraction_theta_full 1.000
_diffrn_measured_fraction_theta_max 1.000
_diffrn_measurement_device_type 'Rigaku RAXIS RAPID IP'
_diffrn_measurement_method \W
_diffrn_radiation_monochromator graphite
_diffrn_radiation_source 'fine-focus sealed tube'
_diffrn_radiation_type MoK\a
_diffrn_radiation_wavelength 0.71073
_diffrn_reflns_av_R_equivalents 0.0387
_diffrn_reflns_av_sigmaI/netI 0.1559
_diffrn_reflns_limit_h_max 14
_diffrn_reflns_limit_h_min -14
_diffrn_reflns_limit_k_max 20
_diffrn_reflns_limit_k_min -20
_diffrn_reflns_limit_l_max 28
_diffrn_reflns_limit_l_min -28
_diffrn_reflns_number 8030
_diffrn_reflns_theta_full 27.48
_diffrn_reflns_theta_max 27.48
_diffrn_reflns_theta_min 1.85
_diffrn_standards_decay_% 0
_diffrn_standards_interval_count 0
_diffrn_standards_interval_time 0
_diffrn_standards_number 0
_exptl_absorpt_coefficient_mu 0.097
_exptl_absorpt_correction_T_max 0.9808
_exptl_absorpt_correction_T_min 0.9714
_exptl_absorpt_correction_type empirical
_exptl_absorpt_process_details
; 
                                  HIGASHI, T. (1995). Abscor-empirical 
                                  Absorption Correction based on Fourier 
                                  Series Approximation. 
                                  Rigaku Corporation,Tokyo,Japan. 
;
_exptl_crystal_density_diffrn 1.331
_exptl_crystal_density_method 'not measured'
_exptl_crystal_F_000 1584
_exptl_crystal_size_max 0.30
_exptl_crystal_size_mid 0.30
_exptl_crystal_size_min 0.20
_refine_diff_density_max 0.178
_refine_diff_density_min -0.207
_refine_diff_density_rms 0.045
_refine_ls_extinction_coef 0.00389(12)
_refine_ls_extinction_expression Fc^*^=kFc[1+0.001xFc^2^\l^3^/sin(2\q)]^-1/4^
_refine_ls_extinction_method SHELXL
_refine_ls_goodness_of_fit_ref 0.779
_refine_ls_hydrogen_treatment none
_refine_ls_matrix_type full
_refine_ls_number_parameters 249
_refine_ls_number_reflns 4262
_refine_ls_number_restraints 0
_refine_ls_restrained_S_all 0.779
_refine_ls_R_factor_all 0.0966
_refine_ls_R_factor_gt 0.0396
_refine_ls_shift/su_max 0.000
_refine_ls_shift/su_mean 0.000
_refine_ls_structure_factor_coef Fsqd
_refine_ls_weighting_details 'calc w=1/[\s^2^(Fo^2^)+(0.0000P)^2^+0.0000P] where P=(Fo^2^+2Fc^2^)/3'
_refine_ls_weighting_scheme calc
_refine_ls_wR_factor_gt 0.0649
_refine_ls_wR_factor_ref 0.0854
_reflns_number_gt 1520
_reflns_number_total 4262
_reflns_threshold_expression >2sigma(I)
_cod_data_source_file ja108907x_si_003.cif
_cod_data_source_block gjx
_cod_original_cell_volume 3717.7(13)
_cod_database_code 4103590

loop_
_symmetry_equiv_pos_as_xyz
'x, y, z'
'-x+1/2, -y, z+1/2'
'-x, y+1/2, -z+1/2'
'x+1/2, -y+1/2, -z'
'-x, -y, -z'
'x-1/2, y, -z-1/2'
'x, -y-1/2, z-1/2'
'-x-1/2, y-1/2, z'

loop_
_atom_site_label
_atom_site_type_symbol
_atom_site_fract_x
_atom_site_fract_y
_atom_site_fract_z
_atom_site_U_iso_or_equiv
_atom_site_adp_type
_atom_site_occupancy
_atom_site_symmetry_multiplicity
_atom_site_calc_flag
_atom_site_refinement_flags
C1 C 0.4100(2) 0.32584(16) 0.45872(11) 0.0385(7) Uani 1 1 d .
C2 C 0.3758(2) 0.24091(16) 0.42558(11) 0.0359(7) Uani 1 1 d .
C3 C 0.4443(2) 0.22682(15) 0.36579(10) 0.0289(6) Uani 1 1 d .
C4 C 0.4381(2) 0.13570(15) 0.33832(10) 0.0302(6) Uani 1 1 d .
C5 C 0.3186(2) 0.08442(15) 0.33146(11) 0.0444(7) Uani 1 1 d .
H5A H 0.2700 0.0892 0.3683 0.053 Uiso 1 1 calc R
H5B H 0.2711 0.1070 0.2977 0.053 Uiso 1 1 calc R
C6 C 0.3520(3) -0.00976(17) 0.31974(11) 0.0498(8) Uani 1 1 d .
H6 H 0.2937 -0.0442 0.3006 0.060 Uiso 1 1 calc R
C7 C 0.4561(3) -0.04588(16) 0.33450(11) 0.0480(8) Uani 1 1 d .
H7 H 0.4668 -0.1033 0.3234 0.058 Uiso 1 1 calc R
C8 C 0.5604(2) -0.00311(16) 0.36773(11) 0.0388(7) Uani 1 1 d .
C9 C 0.5159(2) 0.08726(15) 0.38525(10) 0.0328(6) Uani 1 1 d .
H9 H 0.4643 0.0801 0.4214 0.039 Uiso 1 1 calc R
C10 C 0.5848(2) 0.22880(15) 0.37775(10) 0.0305(6) Uani 1 1 d .
C11 C 0.6205(2) 0.30416(14) 0.41865(11) 0.0401(7) Uani 1 1 d .
H11A H 0.6923 0.3329 0.4024 0.048 Uiso 1 1 calc R
H11B H 0.6397 0.2834 0.4592 0.048 Uiso 1 1 calc R
C12 C 0.5122(2) 0.36760(15) 0.42141(11) 0.0402(7) Uani 1 1 d .
H12 H 0.5371 0.4231 0.4389 0.048 Uiso 1 1 calc R
C13 C 0.2978(2) 0.38323(16) 0.46759(11) 0.0596(9) Uani 1 1 d .
H13A H 0.2412 0.3553 0.4946 0.089 Uiso 1 1 calc R
H13B H 0.2590 0.3930 0.4290 0.089 Uiso 1 1 calc R
H13C H 0.3226 0.4375 0.4847 0.089 Uiso 1 1 calc R
C14 C 0.4184(2) 0.30870(16) 0.33066(11) 0.0398(7) Uani 1 1 d .
H14 H 0.3795 0.3095 0.2930 0.048 Uiso 1 1 calc R
C15 C 0.4568(2) 0.37910(16) 0.35880(11) 0.0446(8) Uani 1 1 d .
H15 H 0.4500 0.4333 0.3409 0.054 Uiso 1 1 calc R
C16 C 0.6546(2) 0.23229(17) 0.31690(12) 0.0414(7) Uani 1 1 d .
C17 C 0.4913(2) 0.14338(15) 0.27442(10) 0.0411(7) Uani 1 1 d .
H17A H 0.5002 0.0858 0.2577 0.049 Uiso 1 1 calc R
H17B H 0.4329 0.1740 0.2491 0.049 Uiso 1 1 calc R
C18 C 0.6785(2) -0.00346(15) 0.32983(12) 0.0604(9) Uani 1 1 d .
H18A H 0.7015 -0.0619 0.3210 0.091 Uiso 1 1 calc R
H18B H 0.7428 0.0241 0.3524 0.091 Uiso 1 1 calc R
H18C H 0.6650 0.0272 0.2925 0.091 Uiso 1 1 calc R
C19 C 0.5846(2) -0.05408(14) 0.42690(11) 0.0522(8) Uani 1 1 d .
H19A H 0.5118 -0.0546 0.4513 0.078 Uiso 1 1 calc R
H19B H 0.6498 -0.0271 0.4492 0.078 Uiso 1 1 calc R
H19C H 0.6073 -0.1123 0.4170 0.078 Uiso 1 1 calc R
C20 C 0.4939(3) 0.3449(2) 0.56188(13) 0.0568(9) Uani 1 1 d .
C21 C 0.5223(2) 0.29413(17) 0.61797(10) 0.0673(10) Uani 1 1 d .
H21A H 0.5671 0.3296 0.6460 0.101 Uiso 1 1 calc R
H21B H 0.5707 0.2447 0.6073 0.101 Uiso 1 1 calc R
H21C H 0.4473 0.2755 0.6366 0.101 Uiso 1 1 calc R
O1 O 0.45173(15) 0.29159(10) 0.51754(7) 0.0452(5) Uani 1 1 d .
O2 O 0.5059(2) 0.42062(13) 0.55588(9) 0.0914(8) Uani 1 1 d .
O3 O 0.29765(15) 0.19319(11) 0.44549(7) 0.0518(6) Uani 1 1 d .
O4 O 0.61450(14) 0.14561(10) 0.40265(7) 0.0368(4) Uani 1 1 d .
O5 O 0.60810(16) 0.18674(11) 0.27006(7) 0.0463(5) Uani 1 1 d .
O6 O 0.75089(18) 0.26819(11) 0.30990(8) 0.0602(6) Uani 1 1 d .

loop_
_atom_site_aniso_label
_atom_site_aniso_U_11
_atom_site_aniso_U_22
_atom_site_aniso_U_33
_atom_site_aniso_U_23
_atom_site_aniso_U_13
_atom_site_aniso_U_12
C1 0.0519(19) 0.0303(17) 0.0334(15) 0.0000(13) 0.0049(14) 0.0067(14)
C2 0.0353(17) 0.0384(17) 0.0339(16) 0.0033(14) 0.0001(13) 0.0069(14)
C3 0.0279(15) 0.0329(16) 0.0259(14) 0.0021(12) 0.0018(12) 0.0031(12)
C4 0.0306(15) 0.0339(16) 0.0262(14) -0.0002(12) -0.0014(11) 0.0009(13)
C5 0.0418(18) 0.0513(19) 0.0400(17) -0.0006(15) -0.0061(14) -0.0037(15)
C6 0.058(2) 0.044(2) 0.0476(18) -0.0022(16) -0.0086(16) -0.0171(16)
C7 0.068(2) 0.0351(17) 0.0411(17) -0.0033(14) -0.0055(16) -0.0012(17)
C8 0.0470(18) 0.0320(16) 0.0374(15) 0.0043(13) 0.0026(14) 0.0080(14)
C9 0.0368(16) 0.0325(16) 0.0292(14) 0.0010(12) -0.0004(12) -0.0018(14)
C10 0.0301(15) 0.0306(16) 0.0309(14) 0.0019(12) -0.0001(12) 0.0028(12)
C11 0.0370(17) 0.0390(17) 0.0443(17) -0.0016(14) -0.0019(14) -0.0032(14)
C12 0.0512(19) 0.0274(16) 0.0421(16) -0.0021(13) 0.0064(14) -0.0023(14)
C13 0.066(2) 0.051(2) 0.061(2) 0.0039(16) 0.0186(17) 0.0200(17)
C14 0.0451(18) 0.0411(18) 0.0332(16) 0.0070(14) -0.0021(13) 0.0091(14)
C15 0.056(2) 0.0386(18) 0.0389(16) 0.0131(14) 0.0046(14) 0.0086(15)
C16 0.0358(17) 0.0421(19) 0.0463(18) 0.0047(15) 0.0068(15) 0.0049(15)
C17 0.0455(18) 0.0453(18) 0.0327(15) 0.0004(13) 0.0003(14) -0.0010(15)
C18 0.066(2) 0.0477(19) 0.068(2) 0.0001(16) 0.0194(17) 0.0181(17)
C19 0.058(2) 0.0400(18) 0.0585(19) 0.0077(16) -0.0032(15) 0.0088(15)
C20 0.074(2) 0.051(2) 0.046(2) -0.0145(18) 0.0094(17) -0.0113(19)
C21 0.086(3) 0.084(3) 0.0318(17) 0.0026(17) -0.0033(17) -0.0293(19)
O1 0.0699(14) 0.0338(12) 0.0320(10) -0.0019(9) -0.0006(10) -0.0027(10)
O2 0.167(2) 0.0384(13) 0.0687(15) -0.0109(13) -0.0068(16) -0.0168(15)
O3 0.0492(14) 0.0584(14) 0.0479(12) -0.0071(10) 0.0158(10) -0.0121(11)
O4 0.0353(11) 0.0328(10) 0.0422(10) 0.0043(9) -0.0111(8) 0.0015(9)
O5 0.0515(13) 0.0548(13) 0.0327(11) -0.0025(10) 0.0126(10) -0.0027(11)
O6 0.0430(12) 0.0701(15) 0.0676(14) -0.0019(11) 0.0197(11) -0.0117(11)

loop_
_atom_type_symbol
_atom_type_description
_atom_type_scat_dispersion_real
_atom_type_scat_dispersion_imag
_atom_type_scat_source
C C 0.0033 0.0016 'International Tables Vol C Tables 4.2.6.8 and 6.1.1.4'
H H 0.0000 0.0000 'International Tables Vol C Tables 4.2.6.8 and 6.1.1.4'
O O 0.0106 0.0060 'International Tables Vol C Tables 4.2.6.8 and 6.1.1.4'

loop_
_geom_angle_atom_site_label_1
_geom_angle_atom_site_label_2
_geom_angle_atom_site_label_3
_geom_angle
O1 C1 C13 110.3(2)
O1 C1 C12 113.5(2)
C13 C1 C12 114.1(2)
O1 C1 C2 100.42(18)
C13 C1 C2 111.2(2)
C12 C1 C2 106.5(2)
O3 C2 C3 124.6(2)
O3 C2 C1 121.3(2)
C3 C2 C1 114.0(2)
C14 C3 C2 103.16(19)
C14 C3 C4 124.2(2)
C2 C3 C4 116.6(2)
C14 C3 C10 104.68(19)
C2 C3 C10 109.56(19)
C4 C3 C10 97.34(18)
C17 C4 C9 116.5(2)
C17 C4 C5 105.91(19)
C9 C4 C5 106.49(19)
C17 C4 C3 105.84(19)
C9 C4 C3 99.30(18)
C5 C4 C3 123.5(2)
C6 C5 C4 108.0(2)
C6 C5 H5A 110.1
C4 C5 H5A 110.1
C6 C5 H5B 110.1
C4 C5 H5B 110.1
H5A C5 H5B 108.4
C7 C6 C5 125.1(2)
C7 C6 H6 117.5
C5 C6 H6 117.5
C6 C7 C8 126.1(3)
C6 C7 H7 117.0
C8 C7 H7 117.0
C7 C8 C9 106.5(2)
C7 C8 C18 111.8(2)
C9 C8 C18 114.0(2)
C7 C8 C19 108.2(2)
C9 C8 C19 108.1(2)
C18 C8 C19 108.1(2)
O4 C9 C8 113.5(2)
O4 C9 C4 106.39(18)
C8 C9 C4 117.07(19)
O4 C9 H9 106.4
C8 C9 H9 106.4
C4 C9 H9 106.4
O4 C10 C11 113.90(19)
O4 C10 C16 104.47(18)
C11 C10 C16 111.0(2)
O4 C10 C3 105.62(18)
C11 C10 C3 111.51(19)
C16 C10 C3 110.0(2)
C10 C11 C12 108.4(2)
C10 C11 H11A 110.0
C12 C11 H11A 110.0
C10 C11 H11B 110.0
C12 C11 H11B 110.0
H11A C11 H11B 108.4
C15 C12 C1 104.2(2)
C15 C12 C11 110.3(2)
C1 C12 C11 108.2(2)
C15 C12 H12 111.3
C1 C12 H12 111.3
C11 C12 H12 111.3
C1 C13 H13A 109.5
C1 C13 H13B 109.5
H13A C13 H13B 109.5
C1 C13 H13C 109.5
H13A C13 H13C 109.5
H13B C13 H13C 109.5
C15 C14 C3 113.3(2)
C15 C14 H14 123.4
C3 C14 H14 123.4
C14 C15 C12 117.0(2)
C14 C15 H15 121.5
C12 C15 H15 121.5
O6 C16 O5 118.4(2)
O6 C16 C10 124.2(3)
O5 C16 C10 117.3(2)
O5 C17 C4 115.73(19)
O5 C17 H17A 108.3
C4 C17 H17A 108.3
O5 C17 H17B 108.3
C4 C17 H17B 108.3
H17A C17 H17B 107.4
C8 C18 H18A 109.5
C8 C18 H18B 109.5
H18A C18 H18B 109.5
C8 C18 H18C 109.5
H18A C18 H18C 109.5
H18B C18 H18C 109.5
C8 C19 H19A 109.5
C8 C19 H19B 109.5
H19A C19 H19B 109.5
C8 C19 H19C 109.5
H19A C19 H19C 109.5
H19B C19 H19C 109.5
O2 C20 O1 124.0(3)
O2 C20 C21 126.1(3)
O1 C20 C21 109.9(2)
C20 C21 H21A 109.5
C20 C21 H21B 109.5
H21A C21 H21B 109.5
C20 C21 H21C 109.5
H21A C21 H21C 109.5
H21B C21 H21C 109.5
C20 O1 C1 121.1(2)
C10 O4 C9 106.84(16)
C16 O5 C17 121.71(19)

loop_
_geom_bond_atom_site_label_1
_geom_bond_atom_site_label_2
_geom_bond_distance
C1 O1 1.469(3)
C1 C13 1.527(3)
C1 C12 1.529(3)
C1 C2 1.550(3)
C2 O3 1.211(3)
C2 C3 1.527(3)
C3 C14 1.512(3)
C3 C4 1.537(3)
C3 C10 1.557(3)
C4 C17 1.524(3)
C4 C9 1.532(3)
C4 C5 1.535(3)
C5 C6 1.526(3)
C5 H5A 0.9700
C5 H5B 0.9700
C6 C7 1.309(3)
C6 H6 0.9300
C7 C8 1.506(3)
C7 H7 0.9300
C8 C9 1.532(3)
C8 C18 1.535(3)
C8 C19 1.544(3)
C9 O4 1.457(2)
C9 H9 0.9800
C10 O4 1.438(2)
C10 C11 1.524(3)
C10 C16 1.540(3)
C11 C12 1.539(3)
C11 H11A 0.9700
C11 H11B 0.9700
C12 C15 1.513(3)
C12 H12 0.9800
C13 H13A 0.9600
C13 H13B 0.9600
C13 H13C 0.9600
C14 C15 1.322(3)
C14 H14 0.9300
C15 H15 0.9300
C16 O6 1.200(3)
C16 O5 1.347(3)
C17 O5 1.445(3)
C17 H17A 0.9700
C17 H17B 0.9700
C18 H18A 0.9600
C18 H18B 0.9600
C18 H18C 0.9600
C19 H19A 0.9600
C19 H19B 0.9600
C19 H19C 0.9600
C20 O2 1.188(3)
C20 O1 1.358(3)
C20 C21 1.495(3)
C21 H21A 0.9600
C21 H21B 0.9600
C21 H21C 0.9600

loop_
_geom_torsion_atom_site_label_1
_geom_torsion_atom_site_label_2
_geom_torsion_atom_site_label_3
_geom_torsion_atom_site_label_4
_geom_torsion
O1 C1 C2 O3 60.5(3)
C13 C1 C2 O3 -56.2(3)
C12 C1 C2 O3 179.0(2)
O1 C1 C2 C3 -122.2(2)
C13 C1 C2 C3 121.0(2)
C12 C1 C2 C3 -3.8(3)
O3 C2 C3 C14 123.0(3)
C1 C2 C3 C14 -54.2(3)
O3 C2 C3 C4 -16.7(4)
C1 C2 C3 C4 166.1(2)
O3 C2 C3 C10 -126.0(3)
C1 C2 C3 C10 56.9(3)
C14 C3 C4 C17 39.0(3)
C2 C3 C4 C17 169.40(19)
C10 C3 C4 C17 -74.4(2)
C14 C3 C4 C9 160.1(2)
C2 C3 C4 C9 -69.5(2)
C10 C3 C4 C9 46.7(2)
C14 C3 C4 C5 -83.0(3)
C2 C3 C4 C5 47.4(3)
C10 C3 C4 C5 163.7(2)
C17 C4 C5 C6 73.7(2)
C9 C4 C5 C6 -50.9(2)
C3 C4 C5 C6 -164.3(2)
C4 C5 C6 C7 22.5(4)
C5 C6 C7 C8 2.5(4)
C6 C7 C8 C9 4.7(4)
C6 C7 C8 C18 -120.3(3)
C6 C7 C8 C19 120.7(3)
C7 C8 C9 O4 -164.09(18)
C18 C8 C9 O4 -40.4(3)
C19 C8 C9 O4 79.9(2)
C7 C8 C9 C4 -39.5(3)
C18 C8 C9 C4 84.2(3)
C19 C8 C9 C4 -155.6(2)
C17 C4 C9 O4 75.5(2)
C5 C4 C9 O4 -166.65(18)
C3 C4 C9 O4 -37.5(2)
C17 C4 C9 C8 -52.6(3)
C5 C4 C9 C8 65.3(3)
C3 C4 C9 C8 -165.6(2)
C14 C3 C10 O4 -171.28(17)
C2 C3 C10 O4 78.7(2)
C4 C3 C10 O4 -43.0(2)
C14 C3 C10 C11 64.5(2)
C2 C3 C10 C11 -45.6(3)
C4 C3 C10 C11 -167.18(18)
C14 C3 C10 C16 -59.1(2)
C2 C3 C10 C16 -169.1(2)
C4 C3 C10 C16 69.2(2)
O4 C10 C11 C12 -134.1(2)
C16 C10 C11 C12 108.3(2)
C3 C10 C11 C12 -14.7(3)
O1 C1 C12 C15 167.51(19)
C13 C1 C12 C15 -65.0(3)
C2 C1 C12 C15 58.0(2)
O1 C1 C12 C11 50.2(3)
C13 C1 C12 C11 177.6(2)
C2 C1 C12 C11 -59.4(2)
C10 C11 C12 C15 -42.4(3)
C10 C11 C12 C1 71.0(2)
C2 C3 C14 C15 59.4(3)
C4 C3 C14 C15 -164.9(2)
C10 C3 C14 C15 -55.2(3)
C3 C14 C15 C12 -3.3(3)
C1 C12 C15 C14 -59.3(3)
C11 C12 C15 C14 56.6(3)
O4 C10 C16 O6 -99.0(3)
C11 C10 C16 O6 24.1(4)
C3 C10 C16 O6 148.0(3)
O4 C10 C16 O5 76.0(3)
C11 C10 C16 O5 -160.9(2)
C3 C10 C16 O5 -37.0(3)
C9 C4 C17 O5 -59.4(3)
C5 C4 C17 O5 -177.52(19)
C3 C4 C17 O5 49.9(3)
O2 C20 O1 C1 -3.8(5)
C21 C20 O1 C1 176.3(2)
C13 C1 O1 C20 -63.9(3)
C12 C1 O1 C20 65.5(3)
C2 C1 O1 C20 178.7(2)
C11 C10 O4 C9 143.31(19)
C16 C10 O4 C9 -95.4(2)
C3 C10 O4 C9 20.6(2)
C8 C9 O4 C10 140.84(19)
C4 C9 O4 C10 10.7(2)
O6 C16 O5 C17 -178.5(2)
C10 C16 O5 C17 6.2(3)
C4 C17 O5 C16 -12.9(3)
